data_4315042
loop_
_publ_author_name
'Donald J. Darensbourg'
'Osit Karroonnirun'

_publ_section_title
;
 Ring-Opening Polymerization of Lactides Catalyzed by Natural Amino-Acid
 Based Zinc Catalysts
;
_journal_name_full 'Inorganic Chemistry'
_journal_page_first 2360
_journal_page_last 2371
_journal_paper_doi 10.1021/ic902271x
_journal_volume 49
_journal_year 2010
_chemical_formula_sum 'C55 H108 N6 O2 Si4 Zn2'
_chemical_formula_weight 1128.57
_chemical_name_systematic
; 
 ? 
;
_space_group_IT_number 14
_symmetry_cell_setting monoclinic
_symmetry_space_group_name_Hall '-P 2ybc'
_symmetry_space_group_name_H-M 'P 1 21/c 1'
_atom_sites_solution_hydrogens geom
_atom_sites_solution_primary direct
_atom_sites_solution_secondary difmap
_audit_creation_method SHELXL-97
_cell_angle_alpha 90.000(5)
_cell_angle_beta 99.190(5)
_cell_angle_gamma 90.000(5)
_cell_formula_units_Z 2
_cell_length_a 13.530(5)
_cell_length_b 23.298(5)
_cell_length_c 10.488(5)
_cell_measurement_reflns_used 3311
_cell_measurement_temperature 110(2)
_cell_measurement_theta_max 58.89
_cell_measurement_theta_min 4.67
_cell_volume 3264(2)
_computing_cell_refinement 'Bruker SMART'
_computing_data_collection 'Bruker SMART'
_computing_data_reduction 'Bruker SAINT'
_computing_molecular_graphics 'X-SEED (Barbour, 2001)'
_computing_publication_material 'Bruker SHELXTL'
_computing_structure_refinement 'SHELXL-97 (Sheldrick, 1997)'
_computing_structure_solution 'SHELXS-97 (Sheldrick, 1990)'
_diffrn_ambient_temperature 110(2)
_diffrn_measured_fraction_theta_full 0.974
_diffrn_measured_fraction_theta_max 0.974
_diffrn_measurement_device_type 'CCD area detector'
_diffrn_measurement_method 'phi and omega scans'
_diffrn_radiation_monochromator graphite
_diffrn_radiation_source 'fine-focus sealed tube'
_diffrn_radiation_type MoK\a
_diffrn_radiation_wavelength 0.71073
_diffrn_reflns_av_R_equivalents 0.1202
_diffrn_reflns_av_sigmaI/netI 0.0991
_diffrn_reflns_limit_h_max 15
_diffrn_reflns_limit_h_min -15
_diffrn_reflns_limit_k_max 25
_diffrn_reflns_limit_k_min -26
_diffrn_reflns_limit_l_max 11
_diffrn_reflns_limit_l_min -11
_diffrn_reflns_number 22528
_diffrn_reflns_theta_full 23.47
_diffrn_reflns_theta_max 23.47
_diffrn_reflns_theta_min 1.52
_exptl_absorpt_coefficient_mu 0.848
_exptl_absorpt_correction_T_max 0.8623
_exptl_absorpt_correction_T_min 0.8353
_exptl_absorpt_correction_type multi-scan
_exptl_absorpt_process_details 'SADABS; (Sheldrick, 2006)'
_exptl_crystal_colour yellow
_exptl_crystal_density_diffrn 1.148
_exptl_crystal_density_method 'not measured'
_exptl_crystal_description block
_exptl_crystal_F_000 1224
_exptl_crystal_size_max 0.22
_exptl_crystal_size_mid 0.20
_exptl_crystal_size_min 0.18
_refine_diff_density_max 0.784
_refine_diff_density_min -1.130
_refine_diff_density_rms 0.195
_refine_ls_extinction_coef 0.040(3)
_refine_ls_extinction_expression Fc^*^=kFc[1+0.001xFc^2^\l^3^/sin(2\q)]^-1/4^
_refine_ls_extinction_method SHELXL
_refine_ls_goodness_of_fit_ref 0.965
_refine_ls_hydrogen_treatment constr
_refine_ls_matrix_type full
_refine_ls_number_parameters 337
_refine_ls_number_reflns 4681
_refine_ls_number_restraints 2
_refine_ls_restrained_S_all 0.966
_refine_ls_R_factor_all 0.1165
_refine_ls_R_factor_gt 0.0756
_refine_ls_shift/su_max 0.000
_refine_ls_shift/su_mean 0.000
_refine_ls_structure_factor_coef Fsqd
_refine_ls_weighting_details 'calc w=1/[\s^2^(Fo^2^)+(0.1651P)^2^+0.0000P] where P=(Fo^2^+2Fc^2^)/3'
_refine_ls_weighting_scheme calc
_refine_ls_wR_factor_gt 0.1935
_refine_ls_wR_factor_ref 0.2405
_reflns_number_gt 2847
_reflns_number_total 4681
_reflns_threshold_expression >2sigma(I)
_cod_data_source_file ic902271x_si_001_5.cif
_cod_data_source_block znethylene
_cod_depositor_comments
;
The following automatic conversions were performed:

'_symmetry_cell_setting' value 'Monoclinic' changed to 'monoclinic'
according to the built-in table from CIF Core dictionary named
'cif_core.dic' version 2.4.1 from 2010-06-29.

Automatic conversion script
Id: cif_fix_values 1646 2011-03-28 12:23:43Z adriana 
;
_cod_database_code 4315042

loop_
_symmetry_equiv_pos_as_xyz
'x, y, z'
'-x, y+1/2, -z+1/2'
'-x, -y, -z'
'x, -y-1/2, z-1/2'

loop_
_atom_site_label
_atom_site_type_symbol
_atom_site_fract_x
_atom_site_fract_y
_atom_site_fract_z
_atom_site_U_iso_or_equiv
_atom_site_adp_type
_atom_site_occupancy
_atom_site_symmetry_multiplicity
_atom_site_calc_flag
_atom_site_refinement_flags
_atom_site_disorder_assembly
_atom_site_disorder_group
C1 C 0.5766(5) 0.1761(2) 0.7841(6) 0.0269(15) Uani 1 1 d . . .
C2 C 0.6575(5) 0.1626(3) 0.7142(7) 0.0302(15) Uani 1 1 d . . .
C3 C 0.7207(5) 0.2057(3) 0.6845(7) 0.0338(16) Uani 1 1 d . . .
H3 H 0.7706 0.1961 0.6338 0.041 Uiso 1 1 calc R . .
C4 C 0.7151(5) 0.2633(2) 0.7257(7) 0.0289(15) Uani 1 1 d . . .
C5 C 0.6466(5) 0.2750(3) 0.8055(6) 0.0306(16) Uani 1 1 d . . .
H5 H 0.6456 0.3122 0.8424 0.037 Uiso 1 1 calc R . .
C6 C 0.5777(5) 0.2335(3) 0.8346(6) 0.0294(15) Uani 1 1 d . . .
C7 C 0.6716(5) 0.0994(3) 0.6721(7) 0.0364(17) Uani 1 1 d . . .
C8 C 0.5820(5) 0.0796(3) 0.5746(7) 0.0392(18) Uani 1 1 d . . .
H8A H 0.5784 0.1023 0.4952 0.059 Uiso 1 1 calc R . .
H8B H 0.5204 0.0851 0.6112 0.059 Uiso 1 1 calc R . .
H8C H 0.5897 0.0389 0.5548 0.059 Uiso 1 1 calc R . .
C9 C 0.6827(6) 0.0610(3) 0.7928(8) 0.0434(19) Uani 1 1 d . . .
H9A H 0.6912 0.0210 0.7678 0.065 Uiso 1 1 calc R . .
H9B H 0.6227 0.0644 0.8335 0.065 Uiso 1 1 calc R . .
H9C H 0.7415 0.0732 0.8539 0.065 Uiso 1 1 calc R . .
C10 C 0.7671(5) 0.0926(3) 0.6100(8) 0.0414(18) Uani 1 1 d . . .
H10A H 0.7610 0.1159 0.5314 0.062 Uiso 1 1 calc R . .
H10B H 0.7755 0.0521 0.5881 0.062 Uiso 1 1 calc R . .
H10C H 0.8255 0.1053 0.6711 0.062 Uiso 1 1 calc R . .
C11 C 0.7892(5) 0.3098(3) 0.6909(7) 0.0343(16) Uani 1 1 d . . .
C12 C 0.8356(6) 0.2938(3) 0.5691(7) 0.047(2) Uani 1 1 d . . .
H12A H 0.8744 0.2583 0.5854 0.070 Uiso 1 1 calc R . .
H12B H 0.8796 0.3249 0.5495 0.070 Uiso 1 1 calc R . .
H12C H 0.7819 0.2882 0.4955 0.070 Uiso 1 1 calc R . .
C13 C 0.8739(5) 0.3163(3) 0.8057(8) 0.047(2) Uani 1 1 d . . .
H13A H 0.8459 0.3279 0.8824 0.070 Uiso 1 1 calc R . .
H13B H 0.9212 0.3456 0.7858 0.070 Uiso 1 1 calc R . .
H13C H 0.9088 0.2796 0.8224 0.070 Uiso 1 1 calc R . .
C14 C 0.7330(6) 0.3672(3) 0.6654(10) 0.061(3) Uani 1 1 d . . .
H14A H 0.6759 0.3621 0.5960 0.092 Uiso 1 1 calc R . .
H14B H 0.7783 0.3963 0.6396 0.092 Uiso 1 1 calc R . .
H14C H 0.7089 0.3797 0.7442 0.092 Uiso 1 1 calc R . .
C15 C 0.5142(5) 0.2487(3) 0.9313(7) 0.0346(17) Uani 1 1 d . . .
H15 H 0.5358 0.2796 0.9882 0.042 Uiso 1 1 calc R . .
C16 C 0.3944(6) 0.2299(3) 1.0674(7) 0.0375(17) Uani 1 1 d . . .
H16A H 0.3212 0.2365 1.0519 0.045 Uiso 1 1 calc R . .
H16B H 0.4274 0.2624 1.1181 0.045 Uiso 1 1 calc R . .
C17 C 0.4199(6) 0.1730(3) 1.1383(7) 0.0369(17) Uani 1 1 d . . .
H17A H 0.4934 0.1696 1.1627 0.044 Uiso 1 1 calc R . .
H17B H 0.3900 0.1724 1.2185 0.044 Uiso 1 1 calc R . .
C18 C 0.2789(5) 0.1089(3) 1.0761(8) 0.0454(19) Uani 1 1 d . . .
H18A H 0.2508 0.0791 1.0150 0.068 Uiso 1 1 calc R . .
H18B H 0.2370 0.1434 1.0628 0.068 Uiso 1 1 calc R . .
H18C H 0.2808 0.0950 1.1646 0.068 Uiso 1 1 calc R . .
C19 C 0.4466(6) 0.0729(3) 1.0907(8) 0.0433(19) Uani 1 1 d . . .
H19A H 0.4500 0.0649 1.1831 0.065 Uiso 1 1 calc R . .
H19B H 0.5139 0.0812 1.0724 0.065 Uiso 1 1 calc R . .
H19C H 0.4194 0.0394 1.0406 0.065 Uiso 1 1 calc R . .
C20 C 0.1877(6) 0.2540(3) 0.7733(9) 0.058(2) Uani 1 1 d . . .
H20A H 0.2252 0.2559 0.8612 0.087 Uiso 1 1 calc R . .
H20B H 0.1270 0.2774 0.7677 0.087 Uiso 1 1 calc R . .
H20C H 0.2294 0.2685 0.7122 0.087 Uiso 1 1 calc R . .
C21 C 0.0815(7) 0.1813(5) 0.5661(8) 0.074(3) Uani 1 1 d . . .
H21A H 0.1265 0.1930 0.5063 0.110 Uiso 1 1 calc R . .
H21B H 0.0270 0.2093 0.5627 0.110 Uiso 1 1 calc R . .
H21C H 0.0535 0.1434 0.5412 0.110 Uiso 1 1 calc R . .
C22 C 0.0587(7) 0.1574(3) 0.8397(11) 0.067(3) Uani 1 1 d . . .
H22A H 0.0466 0.1160 0.8335 0.101 Uiso 1 1 calc R . .
H22B H -0.0042 0.1779 0.8119 0.101 Uiso 1 1 calc R . .
H22C H 0.0851 0.1676 0.9294 0.101 Uiso 1 1 calc R . .
C23 C 0.2944(6) 0.0908(3) 0.4919(7) 0.0415(18) Uani 1 1 d . . .
H23A H 0.2391 0.1116 0.4400 0.062 Uiso 1 1 calc R . .
H23B H 0.3074 0.0553 0.4476 0.062 Uiso 1 1 calc R . .
H23C H 0.3546 0.1149 0.5037 0.062 Uiso 1 1 calc R . .
C24 C 0.3549(5) 0.0216(3) 0.7397(7) 0.0416(18) Uani 1 1 d . . .
H24A H 0.4186 0.0416 0.7656 0.062 Uiso 1 1 calc R . .
H24B H 0.3645 -0.0102 0.6816 0.062 Uiso 1 1 calc R . .
H24C H 0.3311 0.0064 0.8166 0.062 Uiso 1 1 calc R . .
C25 C 0.1391(6) 0.0323(4) 0.6276(9) 0.057(2) Uani 1 1 d . . .
H25A H 0.1162 0.0262 0.7106 0.086 Uiso 1 1 calc R . .
H25B H 0.1494 -0.0049 0.5881 0.086 Uiso 1 1 calc R . .
H25C H 0.0886 0.0543 0.5701 0.086 Uiso 1 1 calc R . .
C30 C 1.0000 1.0000 1.0000 0.111(8) Uani 1 2 d SD . .
C31 C 0.9387(14) 0.9898(8) 0.8911(19) 0.073(4) Uani 0.524(13) 1 d PD A 1
H31A H 0.9359 1.0250 0.8377 0.088 Uiso 0.524(13) 1 calc PR A 1
H31B H 0.8709 0.9839 0.9130 0.088 Uiso 0.524(13) 1 calc PR A 1
C32 C 0.961(3) 0.9387(13) 0.806(3) 0.081(8) Uani 0.524(13) 1 d PD A 1
H32A H 1.0247 0.9453 0.7748 0.121 Uiso 0.524(13) 1 calc PR A 1
H32B H 0.9072 0.9353 0.7315 0.121 Uiso 0.524(13) 1 calc PR A 1
H32C H 0.9652 0.9032 0.8564 0.121 Uiso 0.524(13) 1 calc PR A 1
C31A C 1.0043(16) 0.9597(7) 0.902(2) 0.073(4) Uani 0.476(13) 1 d PD A 2
H31C H 1.0041 0.9218 0.9453 0.088 Uiso 0.476(13) 1 calc PR A 2
H31D H 1.0718 0.9640 0.8787 0.088 Uiso 0.476(13) 1 calc PR A 2
C32A C 0.932(3) 0.9531(16) 0.772(3) 0.081(8) Uani 0.476(13) 1 d PD A 2
H32D H 0.8628 0.9533 0.7883 0.121 Uiso 0.476(13) 1 calc PR A 2
H32E H 0.9460 0.9168 0.7313 0.121 Uiso 0.476(13) 1 calc PR A 2
H32F H 0.9423 0.9851 0.7151 0.121 Uiso 0.476(13) 1 calc PR A 2
N1 N 0.4325(4) 0.2238(2) 0.9448(6) 0.0320(14) Uani 1 1 d . . .
N2 N 0.3811(4) 0.1229(2) 1.0549(6) 0.0318(13) Uani 1 1 d . . .
N3 N 0.2558(4) 0.1339(2) 0.7450(5) 0.0269(12) Uani 1 1 d . . .
O1 O 0.5079(3) 0.13784(16) 0.8001(5) 0.0308(11) Uani 1 1 d . . .
Si1 Si 0.15232(14) 0.17803(8) 0.7328(2) 0.0342(5) Uani 1 1 d . . .
Si2 Si 0.25980(15) 0.07312(7) 0.6542(2) 0.0356(6) Uani 1 1 d . . .
Zn1 Zn 0.37989(6) 0.15157(3) 0.85365(9) 0.0398(4) Uani 1 1 d . . .

loop_
_atom_site_aniso_label
_atom_site_aniso_U_11
_atom_site_aniso_U_22
_atom_site_aniso_U_33
_atom_site_aniso_U_23
_atom_site_aniso_U_13
_atom_site_aniso_U_12
C1 0.029(4) 0.017(3) 0.033(4) -0.003(3) 0.000(3) 0.000(3)
C2 0.035(4) 0.016(3) 0.036(4) -0.005(3) -0.006(3) 0.005(3)
C3 0.037(4) 0.021(3) 0.038(4) -0.001(3) -0.009(3) 0.004(3)
C4 0.032(4) 0.015(3) 0.034(4) 0.003(3) -0.010(3) 0.003(3)
C5 0.037(4) 0.018(3) 0.032(4) -0.002(3) -0.010(3) 0.000(3)
C6 0.036(4) 0.020(3) 0.029(4) -0.002(3) -0.007(3) -0.001(3)
C7 0.045(4) 0.014(3) 0.046(4) 0.002(3) -0.006(3) 0.006(3)
C8 0.043(4) 0.023(3) 0.053(5) -0.013(3) 0.013(4) -0.002(3)
C9 0.053(5) 0.017(3) 0.059(5) 0.003(4) 0.008(4) 0.012(3)
C10 0.044(4) 0.024(3) 0.060(5) -0.003(4) 0.019(4) 0.012(3)
C11 0.032(4) 0.024(3) 0.043(4) -0.001(3) -0.006(3) -0.007(3)
C12 0.050(5) 0.044(4) 0.050(5) -0.005(4) 0.019(4) -0.022(4)
C13 0.042(4) 0.048(4) 0.047(5) 0.003(4) -0.005(4) -0.021(4)
C14 0.064(6) 0.025(4) 0.092(7) 0.018(5) 0.008(5) 0.004(4)
C15 0.048(4) 0.012(3) 0.036(4) -0.002(3) -0.017(3) 0.001(3)
C16 0.044(4) 0.019(3) 0.046(5) -0.001(3) -0.003(4) -0.004(3)
C17 0.048(4) 0.025(3) 0.034(4) -0.002(3) -0.007(3) -0.009(3)
C18 0.045(5) 0.041(4) 0.045(5) 0.006(4) -0.007(4) -0.016(4)
C19 0.047(5) 0.029(4) 0.051(5) 0.007(4) 0.000(4) 0.005(3)
C20 0.052(5) 0.030(4) 0.093(7) 0.004(4) 0.015(5) 0.012(4)
C21 0.057(6) 0.111(8) 0.050(6) 0.000(6) 0.000(4) 0.042(6)
C22 0.046(5) 0.044(5) 0.110(8) 0.013(5) 0.008(5) 0.006(4)
C23 0.046(4) 0.036(4) 0.043(4) -0.007(4) 0.008(3) 0.002(3)
C24 0.051(5) 0.023(3) 0.047(5) -0.004(3) -0.004(4) 0.000(3)
C25 0.056(5) 0.045(5) 0.070(6) -0.016(4) 0.006(4) -0.018(4)
C30 0.21(2) 0.025(6) 0.121(17) -0.008(9) 0.090(17) -0.025(11)
C31 0.068(10) 0.043(8) 0.109(13) 0.039(9) 0.016(9) 0.009(6)
C32 0.06(2) 0.030(15) 0.16(2) 0.001(14) 0.040(14) 0.004(11)
C31A 0.068(10) 0.043(8) 0.109(13) 0.039(9) 0.016(9) 0.009(6)
C32A 0.06(2) 0.030(15) 0.16(2) 0.001(14) 0.040(14) 0.004(11)
N1 0.034(3) 0.015(2) 0.042(4) -0.001(3) -0.012(3) 0.000(2)
N2 0.032(3) 0.021(3) 0.040(3) 0.003(3) -0.002(3) -0.006(2)
N3 0.021(3) 0.026(3) 0.037(3) -0.007(3) 0.014(2) -0.004(2)
O1 0.030(3) 0.014(2) 0.047(3) -0.003(2) 0.003(2) -0.0048(18)
Si1 0.0318(11) 0.0262(10) 0.0418(12) 0.0004(9) -0.0029(9) 0.0017(8)
Si2 0.0389(12) 0.0202(9) 0.0442(12) -0.0045(9) -0.0038(9) -0.0033(8)
Zn1 0.0419(6) 0.0254(5) 0.0489(6) -0.0018(4) -0.0026(4) -0.0019(4)

loop_
_atom_type_symbol
_atom_type_description
_atom_type_scat_dispersion_real
_atom_type_scat_dispersion_imag
_atom_type_scat_source
C C 0.0033 0.0016 'International Tables Vol C Tables 4.2.6.8 and 6.1.1.4'
H H 0.0000 0.0000 'International Tables Vol C Tables 4.2.6.8 and 6.1.1.4'
N N 0.0061 0.0033 'International Tables Vol C Tables 4.2.6.8 and 6.1.1.4'
O O 0.0106 0.0060 'International Tables Vol C Tables 4.2.6.8 and 6.1.1.4'
Si Si 0.0817 0.0704 'International Tables Vol C Tables 4.2.6.8 and 6.1.1.4'
Zn Zn 0.2839 1.4301 'International Tables Vol C Tables 4.2.6.8 and 6.1.1.4'

loop_
_geom_angle_atom_site_label_1
_geom_angle_atom_site_label_2
_geom_angle_atom_site_label_3
_geom_angle
_geom_angle_site_symmetry_1
_geom_angle_site_symmetry_3
_geom_angle_publ_flag
O1 C1 C6 123.2(6) . . ?
O1 C1 C2 121.6(5) . . ?
C6 C1 C2 115.2(5) . . ?
C3 C2 C1 120.0(6) . . ?
C3 C2 C7 120.9(6) . . ?
C1 C2 C7 119.1(6) . . ?
C2 C3 C4 123.6(7) . . ?
C5 C4 C3 116.7(6) . . ?
C5 C4 C11 121.8(6) . . ?
C3 C4 C11 121.3(6) . . ?
C4 C5 C6 122.0(6) . . ?
C5 C6 C1 121.8(6) . . ?
C5 C6 C15 117.5(6) . . ?
C1 C6 C15 120.4(6) . . ?
C8 C7 C9 109.8(6) . . ?
C8 C7 C10 108.3(6) . . ?
C9 C7 C10 108.0(6) . . ?
C8 C7 C2 110.7(5) . . ?
C9 C7 C2 108.5(6) . . ?
C10 C7 C2 111.4(5) . . ?
C13 C11 C14 109.8(6) . . ?
C13 C11 C12 108.7(6) . . ?
C14 C11 C12 108.5(6) . . ?
C13 C11 C4 108.3(6) . . ?
C14 C11 C4 109.0(6) . . ?
C12 C11 C4 112.6(5) . . ?
N1 C15 C6 125.3(6) . . ?
N1 C16 C17 105.0(5) . . ?
N2 C17 C16 111.0(5) . . ?
C31 C30 C31 179.999(10) 3_777 . ?
C31 C30 C31A 48.7(11) 3_777 3_777 ?
C31 C30 C31A 131.3(11) . 3_777 ?
C31 C30 C31A 131.3(11) 3_777 . ?
C31 C30 C31A 48.7(11) . . ?
C31A C30 C31A 180.0(10) 3_777 . ?
C30 C31 C32 119.0(18) . . ?
C30 C31A C32A 128(2) . . ?
C15 N1 C16 119.0(6) . . ?
C15 N1 Zn1 125.1(5) . . ?
C16 N1 Zn1 110.5(4) . . ?
C18 N2 C19 109.1(5) . . ?
C18 N2 C17 109.5(6) . . ?
C19 N2 C17 108.9(5) . . ?
C18 N2 Zn1 110.3(4) . . ?
C19 N2 Zn1 113.2(4) . . ?
C17 N2 Zn1 105.7(4) . . ?
Si2 N3 Si1 123.3(3) . . ?
Si2 N3 Zn1 113.9(3) . . ?
Si1 N3 Zn1 122.7(3) . . ?
C1 O1 Zn1 127.5(4) . . ?
N3 Si1 C21 112.7(3) . . ?
N3 Si1 C20 111.9(3) . . ?
C21 Si1 C20 104.5(5) . . ?
N3 Si1 C22 114.8(3) . . ?
C21 Si1 C22 106.0(5) . . ?
C20 Si1 C22 106.2(4) . . ?
N3 Si2 C25 113.5(3) . . ?
N3 Si2 C24 110.0(3) . . ?
C25 Si2 C24 105.1(4) . . ?
N3 Si2 C23 110.9(3) . . ?
C25 Si2 C23 108.3(4) . . ?
C24 Si2 C23 108.8(3) . . ?
N3 Zn1 O1 122.2(2) . . ?
N3 Zn1 N1 132.3(2) . . ?
O1 Zn1 N1 90.6(2) . . ?
N3 Zn1 N2 112.0(2) . . ?
O1 Zn1 N2 110.9(2) . . ?
N1 Zn1 N2 81.4(2) . . ?

loop_
_geom_bond_atom_site_label_1
_geom_bond_atom_site_label_2
_geom_bond_distance
_geom_bond_site_symmetry_2
_geom_bond_publ_flag
C1 O1 1.318(7) . ?
C1 C6 1.437(8) . ?
C1 C2 1.446(9) . ?
C2 C3 1.386(9) . ?
C2 C7 1.558(8) . ?
C3 C4 1.415(9) . ?
C4 C5 1.372(9) . ?
C4 C11 1.559(9) . ?
C5 C6 1.411(9) . ?
C6 C15 1.473(10) . ?
C7 C8 1.527(10) . ?
C7 C9 1.537(10) . ?
C7 C10 1.546(10) . ?
C11 C13 1.531(10) . ?
C11 C14 1.541(10) . ?
C11 C12 1.557(10) . ?
C15 N1 1.276(9) . ?
C16 N1 1.466(9) . ?
C16 C17 1.534(9) . ?
C17 N2 1.501(8) . ?
C18 N2 1.472(9) . ?
C19 N2 1.476(8) . ?
C20 Si1 1.864(8) . ?
C21 Si1 1.857(9) . ?
C22 Si1 1.882(10) . ?
C23 Si2 1.881(7) . ?
C24 Si2 1.880(7) . ?
C25 Si2 1.871(8) . ?
C30 C31 1.322(18) 3_777 ?
C30 C31 1.322(18) . ?
C30 C31A 1.397(19) 3_777 ?
C30 C31A 1.397(19) . ?
C31 C32 1.55(2) . ?
C31A C32A 1.55(2) . ?
N1 Zn1 2.010(5) . ?
N2 Zn1 2.211(6) . ?
N3 Si2 1.713(5) . ?
N3 Si1 1.725(5) . ?
N3 Zn1 1.917(5) . ?
O1 Zn1 1.930(4) . ?

loop_
_geom_torsion_atom_site_label_1
_geom_torsion_atom_site_label_2
_geom_torsion_atom_site_label_3
_geom_torsion_atom_site_label_4
_geom_torsion
_geom_torsion_site_symmetry_1
_geom_torsion_site_symmetry_2
_geom_torsion_site_symmetry_3
_geom_torsion_site_symmetry_4
_geom_torsion_publ_flag
O1 C1 C2 C3 171.5(6) . . . . ?
C6 C1 C2 C3 -8.9(9) . . . . ?
O1 C1 C2 C7 -7.9(10) . . . . ?
C6 C1 C2 C7 171.6(6) . . . . ?
C1 C2 C3 C4 4.0(11) . . . . ?
C7 C2 C3 C4 -176.6(6) . . . . ?
C2 C3 C4 C5 4.0(10) . . . . ?
C2 C3 C4 C11 179.2(6) . . . . ?
C3 C4 C5 C6 -6.6(10) . . . . ?
C11 C4 C5 C6 178.3(6) . . . . ?
C4 C5 C6 C1 1.2(10) . . . . ?
C4 C5 C6 C15 174.1(6) . . . . ?
O1 C1 C6 C5 -173.9(6) . . . . ?
C2 C1 C6 C5 6.5(9) . . . . ?
O1 C1 C6 C15 13.4(10) . . . . ?
C2 C1 C6 C15 -166.2(6) . . . . ?
C3 C2 C7 C8 -114.9(7) . . . . ?
C1 C2 C7 C8 64.5(8) . . . . ?
C3 C2 C7 C9 124.5(7) . . . . ?
C1 C2 C7 C9 -56.1(8) . . . . ?
C3 C2 C7 C10 5.7(9) . . . . ?
C1 C2 C7 C10 -174.8(6) . . . . ?
C5 C4 C11 C13 77.7(8) . . . . ?
C3 C4 C11 C13 -97.1(8) . . . . ?
C5 C4 C11 C14 -41.6(9) . . . . ?
C3 C4 C11 C14 143.5(7) . . . . ?
C5 C4 C11 C12 -162.1(6) . . . . ?
C3 C4 C11 C12 23.0(9) . . . . ?
C5 C6 C15 N1 160.7(6) . . . . ?
C1 C6 C15 N1 -26.3(10) . . . . ?
N1 C16 C17 N2 -53.2(7) . . . . ?
C31 C30 C31 C32 -180(100) 3_777 . . . ?
C31A C30 C31 C32 -176(2) 3_777 . . . ?
C31A C30 C31 C32 4(2) . . . . ?
C31 C30 C31A C32A -176(3) 3_777 . . . ?
C31 C30 C31A C32A 4(3) . . . . ?
C31A C30 C31A C32A 140(100) 3_777 . . . ?
C6 C15 N1 C16 160.2(6) . . . . ?
C6 C15 N1 Zn1 8.5(9) . . . . ?
C17 C16 N1 C15 -103.0(6) . . . . ?
C17 C16 N1 Zn1 52.5(6) . . . . ?
C16 C17 N2 C18 -90.1(7) . . . . ?
C16 C17 N2 C19 150.6(6) . . . . ?
C16 C17 N2 Zn1 28.7(6) . . . . ?
C6 C1 O1 Zn1 15.9(9) . . . . ?
C2 C1 O1 Zn1 -164.5(5) . . . . ?
Si2 N3 Si1 C21 -33.4(6) . . . . ?
Zn1 N3 Si1 C21 142.3(5) . . . . ?
Si2 N3 Si1 C20 -150.8(4) . . . . ?
Zn1 N3 Si1 C20 24.9(5) . . . . ?
Si2 N3 Si1 C22 88.0(5) . . . . ?
Zn1 N3 Si1 C22 -96.2(5) . . . . ?
Si1 N3 Si2 C25 -37.8(5) . . . . ?
Zn1 N3 Si2 C25 146.2(4) . . . . ?
Si1 N3 Si2 C24 -155.3(4) . . . . ?
Zn1 N3 Si2 C24 28.7(4) . . . . ?
Si1 N3 Si2 C23 84.3(4) . . . . ?
Zn1 N3 Si2 C23 -91.7(4) . . . . ?
Si2 N3 Zn1 O1 36.2(4) . . . . ?
Si1 N3 Zn1 O1 -139.9(3) . . . . ?
Si2 N3 Zn1 N1 162.3(3) . . . . ?
Si1 N3 Zn1 N1 -13.7(5) . . . . ?
Si2 N3 Zn1 N2 -99.1(3) . . . . ?
Si1 N3 Zn1 N2 84.9(4) . . . . ?
C1 O1 Zn1 N3 117.8(5) . . . . ?
C1 O1 Zn1 N1 -25.5(6) . . . . ?
C1 O1 Zn1 N2 -106.5(5) . . . . ?
C15 N1 Zn1 N3 -123.8(5) . . . . ?
C16 N1 Zn1 N3 82.5(5) . . . . ?
C15 N1 Zn1 O1 13.1(6) . . . . ?
C16 N1 Zn1 O1 -140.6(4) . . . . ?
C15 N1 Zn1 N2 124.2(6) . . . . ?
C16 N1 Zn1 N2 -29.5(4) . . . . ?
C18 N2 Zn1 N3 -14.2(5) . . . . ?
C19 N2 Zn1 N3 108.3(4) . . . . ?
C17 N2 Zn1 N3 -132.5(4) . . . . ?
C18 N2 Zn1 O1 -154.6(4) . . . . ?
C19 N2 Zn1 O1 -32.0(5) . . . . ?
C17 N2 Zn1 O1 87.1(4) . . . . ?
C18 N2 Zn1 N1 118.0(5) . . . . ?
C19 N2 Zn1 N1 -119.4(5) . . . . ?
C17 N2 Zn1 N1 -0.3(4) . . . . ?
